data_1564830
loop_
_publ_author_name
'Klementyeva, S.V.'
'Abramov, P.A.'
'Somov, N.V.'
'Dudkina, Yu.B.'
'Budnikova, Yu.H.'
'sky, A.I.'

_publ_section_title
;
 Deprotonation of Benzoxazolium Salt: Trapping of a Radical-Cation
 Intermediate
;
_journal_issue 4
_journal_name_full
;
 Organic Letters
;
_journal_page_first 946
_journal_page_last 950
_journal_paper_doi 10.1021/acs.orglett.8b03928
_journal_volume 21
_journal_year 2019
_chemical_formula_sum 'C27 H38 B F4 N O'
_chemical_formula_weight 479.39
_space_group_IT_number 2
_space_group_name_Hall '-P 1'
_space_group_name_H-M_alt 'P -1'
_symmetry_cell_setting triclinic
_symmetry_Int_Tables_number 2
_symmetry_space_group_name_Hall '-P 1'
_symmetry_space_group_name_H-M 'P -1'
_atom_sites_solution_hydrogens mixed
_audit_creation_date 2018-06-25T17:29:06-00:00
_audit_creation_method 'WinGX routine CIF_UPDATE'
_cell_angle_alpha 72.875(8)
_cell_angle_beta 83.039(7)
_cell_angle_gamma 63.876(10)
_cell_formula_units_Z 2
_cell_length_a 10.0842(11)
_cell_length_b 11.2186(11)
_cell_length_c 14.1105(10)
_cell_measurement_reflns_used 1279
_cell_measurement_temperature 298(2)
_cell_measurement_theta_max 31.2062
_cell_measurement_theta_min 3.351
_cell_volume 1369.6(3)
_computing_cell_refinement
;
        CrysAlisPro, Oxford Diffraction Ltd.,
        Version 1.171.33.55 (release 05-01-2010 CrysAlis171 .NET)
        (compiled Jan  5 2010,16:28:46)
;
_computing_data_collection
;
        CrysAlisPro, Oxford Diffraction Ltd.,
        Version 1.171.33.55 (release 05-01-2010 CrysAlis171 .NET)
        (compiled Jan  5 2010,16:28:46)
;
_computing_data_reduction
;
        CrysAlisPro, Oxford Diffraction Ltd.,
        Version 1.171.33.55 (release 05-01-2010 CrysAlis171 .NET)
        (compiled Jan  5 2010,16:28:46)
;
_computing_structure_refinement 'SHELXL-2018/1 (Sheldrick, 2018)'
_diffrn_ambient_temperature 298(2)
_diffrn_detector_area_resol_mean 16.0302
_diffrn_measured_fraction_theta_full 0.992
_diffrn_measured_fraction_theta_max 0.992
_diffrn_measurement_device_type 'Xcalibur, Sapphire3, Gemini'
_diffrn_measurement_method '\w scans'
_diffrn_orient_matrix_UB_11 -0.0511348
_diffrn_orient_matrix_UB_12 0.0661201
_diffrn_orient_matrix_UB_13 0.0044973
_diffrn_orient_matrix_UB_21 -0.0162148
_diffrn_orient_matrix_UB_22 0.021671
_diffrn_orient_matrix_UB_23 -0.0514703
_diffrn_orient_matrix_UB_31 -0.0570978
_diffrn_orient_matrix_UB_32 -0.0225591
_diffrn_orient_matrix_UB_33 0.0098774
_diffrn_radiation_monochromator graphite
_diffrn_radiation_type MoK\a
_diffrn_radiation_wavelength 0.71073
_diffrn_reflns_av_R_equivalents 0.0522
_diffrn_reflns_av_unetI/netI 0.3074
_diffrn_reflns_Laue_measured_fraction_full 0.992
_diffrn_reflns_Laue_measured_fraction_max 0.992
_diffrn_reflns_limit_h_max 11
_diffrn_reflns_limit_h_min -11
_diffrn_reflns_limit_k_max 13
_diffrn_reflns_limit_k_min -9
_diffrn_reflns_limit_l_max 16
_diffrn_reflns_limit_l_min -16
_diffrn_reflns_number 8050
_diffrn_reflns_point_group_measured_fraction_full 0.992
_diffrn_reflns_point_group_measured_fraction_max 0.992
_diffrn_reflns_theta_full 24.708
_diffrn_reflns_theta_max 24.708
_diffrn_reflns_theta_min 3.358
_exptl_absorpt_coefficient_mu 0.087
_exptl_absorpt_correction_T_max 0.995
_exptl_absorpt_correction_T_min 0.983
_exptl_absorpt_correction_type analytical
_exptl_absorpt_process_details
;
        CrysAlisPro, Oxford Diffraction Ltd.,
        Version 1.171.33.55 (release 05-01-2010 CrysAlis171 .NET)
        (compiled Jan  5 2010,16:28:46)
Analytical numeric absorption correction using a multifaceted crystal
                        model based on expressions derived by R.C. Clark & J.S.
        (Clark, R. C. & Reid, J. S. (1995). Acta Cryst. A51, 887-897)
;
_exptl_crystal_density_diffrn 1.162
_exptl_crystal_description prism
_exptl_crystal_F_000 512
_exptl_crystal_size_max 0.2557
_exptl_crystal_size_mid 0.0839
_exptl_crystal_size_min 0.0694
_refine_diff_density_max 0.464
_refine_diff_density_min -0.195
_refine_diff_density_rms 0.037
_refine_ls_extinction_coef 0.0049(17)
_refine_ls_extinction_expression Fc^*^=kFc[1+0.001xFc^2^\l^3^/sin(2\q)]^-1/4^
_refine_ls_extinction_method 'SHELXL-2018/1 (Sheldrick 2018)'
_refine_ls_goodness_of_fit_ref 0.749
_refine_ls_hydrogen_treatment mixed
_refine_ls_matrix_type full
_refine_ls_number_parameters 312
_refine_ls_number_reflns 4631
_refine_ls_number_restraints 0
_refine_ls_restrained_S_all 0.749
_refine_ls_R_factor_all 0.1868
_refine_ls_R_factor_gt 0.0622
_refine_ls_shift/su_max 0
_refine_ls_shift/su_mean 0
_refine_ls_structure_factor_coef Fsqd
_refine_ls_weighting_details 'w=1/[\s^2^(Fo^2^)+(0.0588P)^2^] where P=(Fo^2^+2Fc^2^)/3'
_refine_ls_weighting_scheme calc
_refine_ls_wR_factor_gt 0.1261
_refine_ls_wR_factor_ref 0.1482
_reflns_Friedel_coverage 0
_reflns_number_gt 1518
_reflns_number_total 4631
_reflns_threshold_expression 'I > 2\s(I)'
_cod_data_source_file tmpliko3hxc
_cod_data_source_block e4_bf4
_cod_database_code 1564830

loop_
_symmetry_equiv_pos_as_xyz
'x, y, z'
'-x, -y, -z'

loop_
_atom_site_label
_atom_site_type_symbol
_atom_site_fract_x
_atom_site_fract_y
_atom_site_fract_z
_atom_site_U_iso_or_equiv
_atom_site_adp_type
_atom_site_occupancy
_atom_site_site_symmetry_order
_atom_site_calc_flag
_atom_site_refinement_flags_posn
_atom_site_refinement_flags_adp
_atom_site_refinement_flags_occupancy
_atom_site_disorder_assembly
_atom_site_disorder_group
F1 F 0.3409(5) 1.1077(5) 0.0807(3) 0.1954(19) Uani 1 1 d . . . . .
F2 F 0.4343(4) 0.9750(3) 0.2232(2) 0.1345(13) Uani 1 1 d . . . . .
F3 F 0.3695(5) 1.1953(4) 0.1918(3) 0.1696(17) Uani 1 1 d . . . . .
F4 F 0.5512(5) 1.0762(5) 0.1083(3) 0.213(2) Uani 1 1 d . . . . .
O1 O 0.5849(3) 0.7246(3) 0.15416(17) 0.0520(8) Uani 1 1 d . . . . .
N1 N 0.3645(3) 0.7309(3) 0.15798(19) 0.0422(9) Uani 1 1 d . . . . .
C1 C 0.9565(4) 0.3896(5) 0.3679(4) 0.116(2) Uani 1 1 d . . . . .
H1 H 0.971104 0.304073 0.357073 0.174 Uiso 1 1 calc R U . . .
H2 H 1.05002 0.393596 0.365803 0.174 Uiso 1 1 calc R U . . .
H3 H 0.912509 0.395549 0.431557 0.174 Uiso 1 1 calc R U . . .
C2 C 0.2980(4) 0.6359(4) 0.0071(3) 0.0541(12) Uani 1 1 d . . . . .
H4 H 0.393993 0.614321 0.033407 0.065 Uiso 1 1 calc R U . . .
C3 C 0.8335(5) 0.6435(5) 0.3059(3) 0.0851(16) Uani 1 1 d . . . . .
H5 H 0.769622 0.720037 0.255585 0.128 Uiso 1 1 calc R U . . .
H6 H 0.78997 0.648473 0.369813 0.128 Uiso 1 1 calc R U . . .
H7 H 0.92748 0.64652 0.304058 0.128 Uiso 1 1 calc R U . . .
C4 C 0.5326(4) 0.2751(5) 0.5309(3) 0.0822(17) Uani 1 1 d . . . . .
H8 H 0.628807 0.269887 0.537226 0.123 Uiso 1 1 calc R U . . .
H9 H 0.458632 0.358122 0.544703 0.123 Uiso 1 1 calc R U . . .
H10 H 0.523931 0.196692 0.577066 0.123 Uiso 1 1 calc R U . . .
C5 C 0.6251(5) 0.1421(5) 0.4043(3) 0.0953(17) Uani 1 1 d . . . . .
H11 H 0.722364 0.135926 0.408553 0.143 Uiso 1 1 calc R U . . .
H12 H 0.616182 0.065153 0.45227 0.143 Uiso 1 1 calc R U . . .
H13 H 0.608954 0.140975 0.338969 0.143 Uiso 1 1 calc R U . . .
C6 C 0.9260(4) 0.5007(6) 0.1858(3) 0.105(2) Uani 1 1 d . . . . .
H14 H 0.939513 0.416037 0.17405 0.157 Uiso 1 1 calc R U . . .
H15 H 0.862916 0.577273 0.135119 0.157 Uiso 1 1 calc R U . . .
H16 H 1.020039 0.503329 0.184703 0.157 Uiso 1 1 calc R U . . .
C7 C 0.0800(5) 0.8220(5) 0.3712(3) 0.0926(17) Uani 1 1 d . . . . .
H17 H 0.119261 0.725241 0.376679 0.139 Uiso 1 1 calc R U . . .
H18 H 0.11178 0.835014 0.427365 0.139 Uiso 1 1 calc R U . . .
H19 H -0.025924 0.86116 0.369441 0.139 Uiso 1 1 calc R U . . .
C8 C 0.2993(4) 0.6946(4) -0.1048(3) 0.0754(14) Uani 1 1 d . . . . .
H20 H 0.375811 0.626755 -0.133076 0.113 Uiso 1 1 calc R U . . .
H21 H 0.205434 0.718739 -0.132325 0.113 Uiso 1 1 calc R U . . .
H22 H 0.317353 0.775284 -0.119425 0.113 Uiso 1 1 calc R U . . .
C9 C 0.0757(5) 1.0471(5) 0.2647(3) 0.0948(16) Uani 1 1 d . . . . .
H23 H 0.100433 1.060928 0.32301 0.142 Uiso 1 1 calc R U . . .
H24 H 0.118058 1.088855 0.20766 0.142 Uiso 1 1 calc R U . . .
H25 H -0.029763 1.088529 0.256935 0.142 Uiso 1 1 calc R U . . .
C10 C 0.2800(5) 0.5019(5) 0.0328(3) 0.0822(15) Uani 1 1 d . . . . .
H26 H 0.355477 0.43847 0.000561 0.123 Uiso 1 1 calc R U . . .
H27 H 0.288615 0.462043 0.10329 0.123 Uiso 1 1 calc R U . . .
H28 H 0.184651 0.520739 0.010685 0.123 Uiso 1 1 calc R U . . .
C11 C 0.1361(4) 0.8939(5) 0.2752(3) 0.0588(12) Uani 1 1 d . . . . .
H29 H 0.243781 0.855441 0.281147 0.071 Uiso 1 1 calc R U . . .
C12 C 0.4177(4) 0.5053(4) 0.2921(2) 0.0412(11) Uani 1 1 d . . . . .
H30 H 0.324497 0.507145 0.292618 0.049 Uiso 1 1 calc R U . . .
C13 C 0.6688(4) 0.4036(4) 0.3497(2) 0.0469(11) Uani 1 1 d . . . . .
H31 H 0.742203 0.33128 0.392729 0.056 Uiso 1 1 calc R U . . .
C14 C 0.4507(4) 0.6089(4) 0.2300(2) 0.0378(10) Uani 1 1 d . . . . .
C15 C 0.2102(4) 0.7792(4) 0.1328(3) 0.0425(11) Uani 1 1 d . . . . .
C16 C 0.5309(4) 0.3983(4) 0.3535(2) 0.0395(10) Uani 1 1 d . . . . .
C17 C 0.5885(4) 0.6070(4) 0.2271(2) 0.0417(11) Uani 1 1 d . . . . .
C18 C 0.7053(4) 0.5056(4) 0.2883(2) 0.0419(10) Uani 1 1 d . . . . .
C19 C 0.1027(4) 0.8607(4) 0.1864(3) 0.0455(11) Uani 1 1 d . . . . .
C20 C 0.3579(4) 0.2842(5) 0.4181(3) 0.0769(15) Uani 1 1 d . . . . .
H32 H 0.285012 0.368251 0.431036 0.115 Uiso 1 1 calc R U . . .
H33 H 0.342421 0.28273 0.352705 0.115 Uiso 1 1 calc R U . . .
H34 H 0.349648 0.206908 0.466006 0.115 Uiso 1 1 calc R U . . .
C21 C 0.5107(4) 0.2760(4) 0.4251(3) 0.0489(11) Uani 1 1 d . . . . .
C22 C 0.8549(4) 0.5094(5) 0.2873(3) 0.0578(12) Uani 1 1 d . . . . .
C23 C -0.0771(4) 0.8748(5) 0.0811(3) 0.0580(13) Uani 1 1 d . . . . .
H35 H -0.175219 0.910413 0.061845 0.07 Uiso 1 1 calc R U . . .
C24 C 0.1795(4) 0.7374(4) 0.0575(3) 0.0470(11) Uani 1 1 d . . . . .
C25 C -0.0442(4) 0.9083(4) 0.1575(3) 0.0513(12) Uani 1 1 d . . . . .
H36 H -0.120223 0.963639 0.191159 0.062 Uiso 1 1 calc R U . . .
C26 C 0.0315(5) 0.7895(5) 0.0319(3) 0.0548(12) Uani 1 1 d . . . . .
H37 H 0.006044 0.766263 -0.019015 0.066 Uiso 1 1 calc R U . . .
B1 B 0.4331(9) 1.0884(9) 0.1548(7) 0.101(2) Uani 1 1 d . . . . .
C27 C 0.4499(5) 0.7901(5) 0.1181(3) 0.0533(13) Uani 1 1 d . . . . .
H38 H 0.430(3) 0.862(3) 0.071(2) 0.031(10) Uiso 1 1 d . . . . .

loop_
_atom_site_aniso_label
_atom_site_aniso_U_11
_atom_site_aniso_U_22
_atom_site_aniso_U_33
_atom_site_aniso_U_23
_atom_site_aniso_U_13
_atom_site_aniso_U_12
F1 0.227(5) 0.207(5) 0.165(3) -0.031(3) -0.056(3) -0.102(4)
F2 0.176(3) 0.102(3) 0.116(2) -0.012(2) 0.018(2) -0.066(3)
F3 0.275(5) 0.096(3) 0.142(3) -0.057(2) 0.020(3) -0.071(3)
F4 0.164(3) 0.256(6) 0.225(4) -0.063(4) 0.088(3) -0.117(4)
O1 0.0431(17) 0.046(2) 0.0608(17) -0.0018(14) -0.0074(13) -0.0190(16)
N1 0.0325(19) 0.039(2) 0.0440(19) 0.0009(16) 0.0017(15) -0.0137(18)
C1 0.055(3) 0.116(5) 0.150(5) 0.035(4) -0.051(3) -0.043(3)
C2 0.052(3) 0.052(3) 0.055(3) -0.017(2) -0.002(2) -0.016(3)
C3 0.069(3) 0.106(5) 0.104(4) -0.033(3) 0.000(3) -0.055(4)
C4 0.085(3) 0.111(5) 0.055(3) 0.008(3) -0.010(2) -0.062(3)
C5 0.082(4) 0.045(4) 0.137(4) -0.012(3) 0.017(3) -0.020(3)
C6 0.059(3) 0.154(6) 0.117(4) -0.055(4) 0.038(3) -0.058(4)
C7 0.096(4) 0.125(5) 0.058(3) -0.020(3) 0.000(2) -0.051(4)
C8 0.081(3) 0.076(4) 0.056(3) -0.017(2) 0.011(2) -0.026(3)
C9 0.099(4) 0.067(4) 0.113(4) -0.039(3) -0.019(3) -0.017(4)
C10 0.084(3) 0.053(4) 0.095(3) -0.022(3) 0.019(3) -0.019(3)
C11 0.047(3) 0.058(4) 0.066(3) -0.023(3) -0.003(2) -0.013(3)
C12 0.028(2) 0.042(3) 0.052(2) -0.011(2) 0.0028(18) -0.015(2)
C13 0.037(2) 0.049(3) 0.045(2) -0.002(2) -0.0084(17) -0.014(2)
C14 0.035(2) 0.037(3) 0.036(2) -0.0082(19) 0.0030(17) -0.011(2)
C15 0.032(3) 0.037(3) 0.046(2) 0.000(2) -0.003(2) -0.010(2)
C16 0.035(2) 0.037(3) 0.044(2) -0.009(2) 0.0019(18) -0.016(2)
C17 0.041(2) 0.030(3) 0.048(2) 0.000(2) 0.0058(19) -0.017(2)
C18 0.034(2) 0.041(3) 0.048(2) -0.008(2) 0.0001(18) -0.016(2)
C19 0.043(3) 0.038(3) 0.044(2) -0.004(2) -0.004(2) -0.011(2)
C20 0.059(3) 0.076(4) 0.094(3) 0.010(3) -0.013(2) -0.044(3)
C21 0.042(2) 0.043(3) 0.052(3) 0.000(2) -0.0067(19) -0.017(2)
C22 0.048(3) 0.068(4) 0.065(3) -0.011(3) -0.002(2) -0.035(3)
C23 0.041(3) 0.055(3) 0.059(3) 0.001(2) -0.010(2) -0.011(3)
C24 0.044(3) 0.048(3) 0.037(2) 0.001(2) -0.007(2) -0.015(3)
C25 0.045(3) 0.042(3) 0.051(3) -0.010(2) -0.002(2) -0.006(2)
C26 0.050(3) 0.063(4) 0.045(2) -0.003(2) -0.010(2) -0.023(3)
B1 0.110(6) 0.094(7) 0.131(7) -0.052(6) 0.041(5) -0.067(6)
C27 0.055(3) 0.041(3) 0.048(3) 0.003(2) -0.003(2) -0.015(3)

loop_
_atom_type_symbol
_atom_type_description
_atom_type_scat_dispersion_real
_atom_type_scat_dispersion_imag
_atom_type_scat_source
F F 0.0171 0.0103 'International Tables Vol C Tables 4.2.6.8 and 6.1.1.4'
O O 0.0106 0.006 'International Tables Vol C Tables 4.2.6.8 and 6.1.1.4'
N N 0.0061 0.0033 'International Tables Vol C Tables 4.2.6.8 and 6.1.1.4'
C C 0.0033 0.0016 'International Tables Vol C Tables 4.2.6.8 and 6.1.1.4'
H H 0 0 'International Tables Vol C Tables 4.2.6.8 and 6.1.1.4'
B B 0.0013 0.0007 'International Tables Vol C Tables 4.2.6.8 and 6.1.1.4'

loop_
_exptl_crystal_face_index_h
_exptl_crystal_face_index_k
_exptl_crystal_face_index_l
_exptl_crystal_face_perp_dist
-3 11 -4 0.0964
12 12 -1 0.0352
-12 -13 -1 0.0272
1 0 19 0.0268
0 0 -19 0.0344
1 -13 0 0.0929
14 2 1 0.0891

loop_
_geom_angle_atom_site_label_1
_geom_angle_atom_site_label_2
_geom_angle_atom_site_label_3
_geom_angle
_geom_angle_site_symmetry_1
_geom_angle_site_symmetry_3
_geom_angle_publ_flag
C27 O1 C17 105.5(3) . . ?
C27 N1 C14 106.7(3) . . ?
C27 N1 C15 126.6(3) . . ?
C14 N1 C15 126.7(3) . . ?
C22 C1 H1 109.5 . . ?
C22 C1 H2 109.5 . . ?
H1 C1 H2 109.5 . . ?
C22 C1 H3 109.5 . . ?
H1 C1 H3 109.5 . . ?
H2 C1 H3 109.5 . . ?
C24 C2 C8 112.7(3) . . ?
C24 C2 C10 110.2(3) . . ?
C8 C2 C10 110.7(3) . . ?
C24 C2 H4 107.7 . . ?
C8 C2 H4 107.7 . . ?
C10 C2 H4 107.7 . . ?
C22 C3 H5 109.5 . . ?
C22 C3 H6 109.5 . . ?
H5 C3 H6 109.5 . . ?
C22 C3 H7 109.5 . . ?
H5 C3 H7 109.5 . . ?
H6 C3 H7 109.5 . . ?
C21 C4 H8 109.5 . . ?
C21 C4 H9 109.5 . . ?
H8 C4 H9 109.5 . . ?
C21 C4 H10 109.5 . . ?
H8 C4 H10 109.5 . . ?
H9 C4 H10 109.5 . . ?
C21 C5 H11 109.5 . . ?
C21 C5 H12 109.5 . . ?
H11 C5 H12 109.5 . . ?
C21 C5 H13 109.5 . . ?
H11 C5 H13 109.5 . . ?
H12 C5 H13 109.5 . . ?
C22 C6 H14 109.5 . . ?
C22 C6 H15 109.5 . . ?
H14 C6 H15 109.5 . . ?
C22 C6 H16 109.5 . . ?
H14 C6 H16 109.5 . . ?
H15 C6 H16 109.5 . . ?
C11 C7 H17 109.5 . . ?
C11 C7 H18 109.5 . . ?
H17 C7 H18 109.5 . . ?
C11 C7 H19 109.5 . . ?
H17 C7 H19 109.5 . . ?
H18 C7 H19 109.5 . . ?
C2 C8 H20 109.5 . . ?
C2 C8 H21 109.5 . . ?
H20 C8 H21 109.5 . . ?
C2 C8 H22 109.5 . . ?
H20 C8 H22 109.5 . . ?
H21 C8 H22 109.5 . . ?
C11 C9 H23 109.5 . . ?
C11 C9 H24 109.5 . . ?
H23 C9 H24 109.5 . . ?
C11 C9 H25 109.5 . . ?
H23 C9 H25 109.5 . . ?
H24 C9 H25 109.5 . . ?
C2 C10 H26 109.5 . . ?
C2 C10 H27 109.5 . . ?
H26 C10 H27 109.5 . . ?
C2 C10 H28 109.5 . . ?
H26 C10 H28 109.5 . . ?
H27 C10 H28 109.5 . . ?
C9 C11 C19 113.7(3) . . ?
C9 C11 C7 110.6(4) . . ?
C19 C11 C7 110.4(4) . . ?
C9 C11 H29 107.3 . . ?
C19 C11 H29 107.3 . . ?
C7 C11 H29 107.3 . . ?
C14 C12 C16 116.3(3) . . ?
C14 C12 H30 121.8 . . ?
C16 C12 H30 121.8 . . ?
C18 C13 C16 126.4(3) . . ?
C18 C13 H31 116.8 . . ?
C16 C13 H31 116.8 . . ?
C17 C14 C12 122.7(3) . . ?
C17 C14 N1 105.7(3) . . ?
C12 C14 N1 131.7(3) . . ?
C19 C15 C24 123.9(3) . . ?
C19 C15 N1 118.3(4) . . ?
C24 C15 N1 117.8(4) . . ?
C12 C16 C13 118.7(3) . . ?
C12 C16 C21 122.0(3) . . ?
C13 C16 C21 119.3(3) . . ?
C14 C17 C18 124.1(3) . . ?
C14 C17 O1 107.8(3) . . ?
C18 C17 O1 128.2(3) . . ?
C13 C18 C17 111.8(3) . . ?
C13 C18 C22 125.0(3) . . ?
C17 C18 C22 123.1(3) . . ?
C15 C19 C25 116.3(4) . . ?
C15 C19 C11 123.7(3) . . ?
C25 C19 C11 119.9(4) . . ?
C21 C20 H32 109.5 . . ?
C21 C20 H33 109.5 . . ?
H32 C20 H33 109.5 . . ?
C21 C20 H34 109.5 . . ?
H32 C20 H34 109.5 . . ?
H33 C20 H34 109.5 . . ?
C20 C21 C5 108.8(4) . . ?
C20 C21 C16 112.7(3) . . ?
C5 C21 C16 109.8(3) . . ?
C20 C21 C4 107.9(3) . . ?
C5 C21 C4 109.4(3) . . ?
C16 C21 C4 108.1(3) . . ?
C3 C22 C1 108.5(4) . . ?
C3 C22 C18 109.5(4) . . ?
C1 C22 C18 110.8(3) . . ?
C3 C22 C6 109.5(3) . . ?
C1 C22 C6 109.4(4) . . ?
C18 C22 C6 109.1(3) . . ?
C25 C23 C26 121.2(4) . . ?
C25 C23 H35 119.4 . . ?
C26 C23 H35 119.4 . . ?
C26 C24 C15 116.7(4) . . ?
C26 C24 C2 120.2(4) . . ?
C15 C24 C2 123.1(3) . . ?
C23 C25 C19 121.0(4) . . ?
C23 C25 H36 119.5 . . ?
C19 C25 H36 119.5 . . ?
C23 C26 C24 120.6(4) . . ?
C23 C26 H37 119.7 . . ?
C24 C26 H37 119.7 . . ?
F4 B1 F3 116.1(7) . . ?
F4 B1 F2 116.8(8) . . ?
F3 B1 F2 109.5(6) . . ?
F4 B1 F1 101.8(7) . . ?
F3 B1 F1 107.7(7) . . ?
F2 B1 F1 103.3(6) . . ?
N1 C27 O1 114.4(4) . . ?
N1 C27 H38 128(2) . . ?
O1 C27 H38 118(2) . . ?

loop_
_geom_bond_atom_site_label_1
_geom_bond_atom_site_label_2
_geom_bond_distance
_geom_bond_site_symmetry_2
_geom_bond_publ_flag
F1 B1 1.388(8) . ?
F2 B1 1.348(7) . ?
F3 B1 1.317(8) . ?
F4 B1 1.259(7) . ?
O1 C27 1.311(4) . ?
O1 C17 1.403(4) . ?
N1 C27 1.290(4) . ?
N1 C14 1.418(4) . ?
N1 C15 1.456(4) . ?
C1 C22 1.523(5) . ?
C1 H1 0.96 . ?
C1 H2 0.96 . ?
C1 H3 0.96 . ?
C2 C24 1.518(5) . ?
C2 C8 1.522(4) . ?
C2 C10 1.526(5) . ?
C2 H4 0.98 . ?
C3 C22 1.520(6) . ?
C3 H5 0.96 . ?
C3 H6 0.96 . ?
C3 H7 0.96 . ?
C4 C21 1.532(5) . ?
C4 H8 0.96 . ?
C4 H9 0.96 . ?
C4 H10 0.96 . ?
C5 C21 1.524(5) . ?
C5 H11 0.96 . ?
C5 H12 0.96 . ?
C5 H13 0.96 . ?
C6 C22 1.531(5) . ?
C6 H14 0.96 . ?
C6 H15 0.96 . ?
C6 H16 0.96 . ?
C7 C11 1.542(5) . ?
C7 H17 0.96 . ?
C7 H18 0.96 . ?
C7 H19 0.96 . ?
C8 H20 0.96 . ?
C8 H21 0.96 . ?
C8 H22 0.96 . ?
C9 C11 1.516(6) . ?
C9 H23 0.96 . ?
C9 H24 0.96 . ?
C9 H25 0.96 . ?
C10 H26 0.96 . ?
C10 H27 0.96 . ?
C10 H28 0.96 . ?
C11 C19 1.520(5) . ?
C11 H29 0.98 . ?
C12 C14 1.378(4) . ?
C12 C16 1.384(4) . ?
C12 H30 0.93 . ?
C13 C18 1.380(4) . ?
C13 C16 1.411(4) . ?
C13 H31 0.93 . ?
C14 C17 1.376(4) . ?
C15 C19 1.385(5) . ?
C15 C24 1.394(5) . ?
C16 C21 1.525(5) . ?
C17 C18 1.384(4) . ?
C18 C22 1.526(5) . ?
C19 C25 1.402(5) . ?
C20 C21 1.515(4) . ?
C20 H32 0.96 . ?
C20 H33 0.96 . ?
C20 H34 0.96 . ?
C23 C25 1.360(5) . ?
C23 C26 1.371(5) . ?
C23 H35 0.93 . ?
C24 C26 1.392(5) . ?
C25 H36 0.93 . ?
C26 H37 0.93 . ?
C27 H38 0.85(3) . ?

loop_
_geom_hbond_atom_site_label_D
_geom_hbond_atom_site_label_H
_geom_hbond_atom_site_label_A
_geom_hbond_distance_DH
_geom_hbond_distance_HA
_geom_hbond_distance_DA
_geom_hbond_angle_DHA
_geom_hbond_site_symmetry_A
_geom_hbond_publ_flag
C27 H38 F1 0.85(3) 2.54(3) 3.126(7) 128(3) . yes
C27 H38 F4 0.85(3) 2.42(3) 3.103(6) 138(3) 2_675 yes
C27 H38 F1 0.85(3) 2.54(3) 3.126(7) 128(3) . yes
C27 H38 F4 0.85(3) 2.42(3) 3.103(6) 138(3) 2_675 yes
